data_2235652
loop_
_publ_author_name
'Mohamed, Shaaban K.'
'Akkurt, Mehmet'
'Tahir, Muhammad N.'
'Abdelhamid, Antar A.'
'Younes, Sabry H. H.'

_publ_section_title
;
 2-Amino-4-(4-methoxyphenyl)-5-oxo-5,6,7,8-tetrahydro-4<i>H</i>-chromene-3-carbonitrile
 1,4-dioxane hemisolvate
;
_journal_coeditor_code TK5115
_journal_issue 7
_journal_name_full 'Acta Crystallographica Section E'
_journal_page_first o2178
_journal_page_last o2179
_journal_paper_doi 10.1107/S1600536812027729
_journal_volume 68
_journal_year 2012
_chemical_formula_iupac 'C17 H16 N2 O3, 0.5C4 H8 O2'
_chemical_formula_moiety 'C17 H16 N2 O3, 0.5(C4 H8 O2)'
_chemical_formula_sum 'C19 H20 N2 O4'
_chemical_formula_weight 340.37
_chemical_name_systematic
;
2-Amino-4-(4-methoxyphenyl)-5-oxo-5,6,7,8-tetrahydro-4<i>H</i>-chromene-3-
carbonitrile 1,4-dioxane hemisolvate
;
_space_group_IT_number 2
_symmetry_cell_setting triclinic
_symmetry_space_group_name_Hall '-P 1'
_symmetry_space_group_name_H-M 'P -1'
_atom_sites_solution_hydrogens geom
_atom_sites_solution_primary direct
_atom_sites_solution_secondary difmap
_cell_angle_alpha 94.376(2)
_cell_angle_beta 102.8270(10)
_cell_angle_gamma 95.972(2)
_cell_formula_units_Z 2
_cell_length_a 8.0876(4)
_cell_length_b 9.2013(4)
_cell_length_c 12.1613(6)
_cell_measurement_reflns_used 420
_cell_measurement_temperature 293
_cell_measurement_theta_max 22.5
_cell_measurement_theta_min 3.6
_cell_volume 873.00(7)
_computing_cell_refinement 'SAINT (Bruker, 2007)'
_computing_data_collection 'APEX2 (Bruker, 2007)'
_computing_data_reduction 'SAINT (Bruker, 2007)'
_computing_molecular_graphics 'ORTEP-3 for Windows (Farrugia, 1997) and PLATON (Spek, 2009)'
_computing_publication_material 'WinGX (Farrugia, 1999) and PLATON (Spek, 2009)'
_computing_structure_refinement 'SHELXL97 (Sheldrick, 2008)'
_computing_structure_solution 'SHELXS97 (Sheldrick, 2008)'
_diffrn_ambient_temperature 296(2)
_diffrn_detector_area_resol_mean 0.81
_diffrn_measured_fraction_theta_full 0.981
_diffrn_measured_fraction_theta_max 0.981
_diffrn_measurement_device_type 'Bruker Kappa APEXII CCD'
_diffrn_measurement_method \w
_diffrn_radiation_monochromator graphite
_diffrn_radiation_source 'fine-focus sealed tube'
_diffrn_radiation_type 'Mo K\a'
_diffrn_radiation_wavelength 0.71073
_diffrn_reflns_av_R_equivalents 0.0211
_diffrn_reflns_av_sigmaI/netI 0.0210
_diffrn_reflns_limit_h_max 10
_diffrn_reflns_limit_h_min -10
_diffrn_reflns_limit_k_max 8
_diffrn_reflns_limit_k_min -12
_diffrn_reflns_limit_l_max 15
_diffrn_reflns_limit_l_min -16
_diffrn_reflns_number 14186
_diffrn_reflns_reduction_process
;
;
_diffrn_reflns_theta_full 27.93
_diffrn_reflns_theta_max 27.93
_diffrn_reflns_theta_min 1.73
_exptl_absorpt_coefficient_mu 0.092
_exptl_absorpt_correction_T_max 0.980
_exptl_absorpt_correction_T_min 0.973
_exptl_absorpt_correction_type multi-scan
_exptl_absorpt_process_details '(SADABS; Bruker, 2005)'
_exptl_crystal_colour light-yellow
_exptl_crystal_density_diffrn 1.295
_exptl_crystal_density_method 'Not Measured'
_exptl_crystal_description prism
_exptl_crystal_F_000 360
_exptl_crystal_size_max 0.35
_exptl_crystal_size_mid 0.25
_exptl_crystal_size_min 0.22
_refine_diff_density_max 0.602
_refine_diff_density_min -0.391
_refine_ls_extinction_method none
_refine_ls_goodness_of_fit_ref 1.066
_refine_ls_hydrogen_treatment constr
_refine_ls_matrix_type full
_refine_ls_number_parameters 227
_refine_ls_number_reflns 4108
_refine_ls_number_restraints 0
_refine_ls_restrained_S_all 1.066
_refine_ls_R_factor_all 0.0741
_refine_ls_R_factor_gt 0.0591
_refine_ls_shift/su_max 0.000
_refine_ls_shift/su_mean 0.000
_refine_ls_structure_factor_coef Fsqd
_refine_ls_weighting_details 'calc w=1/[\s^2^(Fo^2^)+(0.0997P)^2^+0.2730P] where P=(Fo^2^+2Fc^2^)/3'
_refine_ls_weighting_scheme calc
_refine_ls_wR_factor_gt 0.1766
_refine_ls_wR_factor_ref 0.1941
_reflns_number_gt 3134
_reflns_number_total 4108
_reflns_threshold_expression I>2\s(I)
_cod_data_source_file tk5115.cif
_cod_data_source_block I
_cod_original_cell_volume 873.01(7)
_cod_database_code 2235652
_cod_database_fobs_code 2235652

loop_
_symmetry_equiv_pos_site_id
_symmetry_equiv_pos_as_xyz
1 x,y,z
2 -x,-y,-z

loop_
_atom_site_aniso_label
_atom_site_aniso_U_11
_atom_site_aniso_U_22
_atom_site_aniso_U_33
_atom_site_aniso_U_12
_atom_site_aniso_U_13
_atom_site_aniso_U_23
O1 0.0761(11) 0.0640(10) 0.0702(10) -0.0133(8) -0.0058(8) -0.0056(8)
O2 0.0475(7) 0.0467(7) 0.0657(8) 0.0030(5) 0.0229(6) 0.0207(6)
O3 0.0480(8) 0.0506(8) 0.0832(10) 0.0060(6) 0.0217(7) 0.0084(7)
N1 0.0429(9) 0.0552(10) 0.0748(11) 0.0057(7) 0.0169(8) 0.0229(8)
N2 0.0600(11) 0.0595(11) 0.1025(16) 0.0096(8) 0.0244(10) 0.0413(11)
C1 0.0359(8) 0.0347(8) 0.0472(9) 0.0047(6) 0.0112(7) 0.0063(6)
C2 0.0594(12) 0.0473(10) 0.0514(10) -0.0082(8) 0.0170(9) 0.0062(8)
C3 0.0649(13) 0.0591(12) 0.0475(10) -0.0043(10) 0.0117(9) 0.0042(9)
C4 0.0487(11) 0.0441(10) 0.0612(12) 0.0022(8) 0.0016(9) -0.0009(8)
C5 0.0505(11) 0.0417(10) 0.0702(13) -0.0070(8) 0.0040(9) 0.0124(9)
C6 0.0454(10) 0.0423(9) 0.0543(10) 0.0002(7) 0.0091(8) 0.0148(8)
C7 0.0762(17) 0.0896(18) 0.0618(14) 0.0016(13) -0.0056(12) -0.0107(13)
C8 0.0407(8) 0.0354(8) 0.0418(8) 0.0004(6) 0.0145(7) 0.0071(6)
C9 0.0423(9) 0.0372(8) 0.0413(8) 0.0004(6) 0.0085(7) 0.0087(6)
C10 0.0443(9) 0.0398(8) 0.0414(8) 0.0015(7) 0.0092(7) 0.0082(7)
C11 0.0413(9) 0.0462(10) 0.0586(11) 0.0016(7) 0.0104(8) 0.0144(8)
C12 0.0499(10) 0.0354(8) 0.0420(9) 0.0005(7) 0.0133(7) 0.0070(7)
C13 0.0460(9) 0.0341(8) 0.0407(8) 0.0008(7) 0.0114(7) 0.0049(6)
C14 0.0494(10) 0.0393(9) 0.0481(10) 0.0031(7) 0.0091(8) 0.0041(7)
C15 0.0664(13) 0.0403(10) 0.0882(16) 0.0107(9) 0.0234(12) 0.0150(10)
C16 0.0820(16) 0.0462(11) 0.0748(14) 0.0089(10) 0.0219(12) 0.0245(10)
C17 0.0659(12) 0.0391(9) 0.0605(11) -0.0019(8) 0.0251(10) 0.0135(8)
O4 0.125(2) 0.236(4) 0.0879(17) 0.028(2) 0.0352(16) 0.018(2)
C18 0.105(3) 0.152(4) 0.107(3) 0.002(3) 0.010(2) 0.020(3)
C19 0.114(3) 0.200(5) 0.111(3) 0.038(3) 0.022(2) 0.069(3)

loop_
_atom_site_type_symbol
_atom_site_label
_atom_site_fract_x
_atom_site_fract_y
_atom_site_fract_z
_atom_site_U_iso_or_equiv
_atom_site_thermal_displace_type
_atom_site_calc_flag
_atom_site_refinement_flags
_atom_site_occupancy
O O1 0.1813(2) 0.42680(19) 0.00491(15) 0.0760(6) Uani d . 1.000
O O2 0.93204(16) 0.95097(14) 0.33842(12) 0.0512(4) Uani d . 1.000
O O3 0.36871(18) 0.99158(15) 0.37001(14) 0.0595(5) Uani d . 1.000
N N1 1.0877(2) 0.77420(19) 0.39337(15) 0.0563(6) Uani d . 1.000
N N2 0.8057(3) 0.5088(2) 0.49805(19) 0.0712(7) Uani d . 1.000
C C1 0.5009(2) 0.70436(17) 0.26984(14) 0.0389(5) Uani d . 1.000
C C2 0.4984(3) 0.7302(2) 0.15944(17) 0.0531(6) Uani d . 1.000
C C3 0.3939(3) 0.6405(2) 0.06812(18) 0.0583(7) Uani d . 1.000
C C4 0.2893(3) 0.5219(2) 0.08782(18) 0.0537(6) Uani d . 1.000
C C5 0.2917(3) 0.4941(2) 0.19793(19) 0.0563(7) Uani d . 1.000
C C6 0.3951(2) 0.58441(19) 0.28771(17) 0.0476(6) Uani d . 1.000
C C7 0.1568(4) 0.4634(3) -0.1082(2) 0.0809(9) Uani d . 1.000
C C8 0.6180(2) 0.79962(17) 0.37058(14) 0.0387(5) Uani d . 1.000
C C9 0.7912(2) 0.74660(18) 0.40311(14) 0.0405(5) Uani d . 1.000
C C10 0.9333(2) 0.81758(19) 0.38054(14) 0.0420(5) Uani d . 1.000
C C11 0.8019(2) 0.6148(2) 0.45477(17) 0.0487(6) Uani d . 1.000
C C12 0.7895(2) 1.02140(18) 0.33096(14) 0.0422(5) Uani d . 1.000
C C13 0.6429(2) 0.95783(18) 0.34927(14) 0.0403(5) Uani d . 1.000
C C14 0.5022(2) 1.04491(19) 0.35100(15) 0.0461(6) Uani d . 1.000
C C15 0.5308(3) 1.2042(2) 0.3328(2) 0.0634(8) Uani d . 1.000
C C16 0.6528(3) 1.2323(2) 0.2563(2) 0.0660(8) Uani d . 1.000
C C17 0.8203(3) 1.1737(2) 0.29963(18) 0.0537(6) Uani d . 1.000
O O4 0.8992(4) 0.9746(4) 1.0758(2) 0.1475(16) Uani d . 1.000
C C18 0.8279(5) 0.9756(5) 0.9615(4) 0.1243(19) Uani d . 1.000
C C19 0.9322(6) 1.0707(6) 0.9113(4) 0.138(2) Uani d . 1.000
H H1A 1.10620 0.69140 0.41900 0.0680 Uiso c R 1.000
H H1B 1.16900 0.82900 0.37610 0.0680 Uiso c R 1.000
H H2 0.56870 0.81000 0.14570 0.0640 Uiso c R 1.000
H H3 0.39450 0.66020 -0.00570 0.0700 Uiso c R 1.000
H H5 0.22270 0.41340 0.21170 0.0680 Uiso c R 1.000
H H6 0.39390 0.56470 0.36140 0.0570 Uiso c R 1.000
H H7A 0.11860 0.55860 -0.11240 0.1210 Uiso c R 1.000
H H7B 0.07240 0.39170 -0.15710 0.1210 Uiso c R 1.000
H H7C 0.26270 0.46480 -0.13150 0.1210 Uiso c R 1.000
H H8 0.56480 0.79380 0.43530 0.0460 Uiso c R 1.000
H H15A 0.57660 1.26170 0.40550 0.0760 Uiso c R 1.000
H H15B 0.42210 1.23650 0.29930 0.0760 Uiso c R 1.000
H H16A 0.60040 1.18570 0.18050 0.0790 Uiso c R 1.000
H H16B 0.67420 1.33710 0.25170 0.0790 Uiso c R 1.000
H H17A 0.88530 1.17380 0.24150 0.0640 Uiso c R 1.000
H H17B 0.88670 1.23700 0.36540 0.0640 Uiso c R 1.000
H H18A 0.71550 1.00780 0.95170 0.1500 Uiso c R 1.000
H H18B 0.81450 0.87690 0.92390 0.1500 Uiso c R 1.000
H H19A 0.94160 1.17020 0.94680 0.1660 Uiso c R 1.000
H H19B 0.87970 1.07000 0.83140 0.1660 Uiso c R 1.000

loop_
_atom_type_symbol
_atom_type_description
_atom_type_scat_dispersion_real
_atom_type_scat_dispersion_imag
_atom_type_scat_source
C C 0.0033 0.0016 ' International Tables Vol C Tables 4.2.6.8 and 6.1.1.4'
H H 0.0000 0.0000 ' International Tables Vol C Tables 4.2.6.8 and 6.1.1.4'
N N 0.0061 0.0033 ' International Tables Vol C Tables 4.2.6.8 and 6.1.1.4'
O O 0.0106 0.0060 ' International Tables Vol C Tables 4.2.6.8 and 6.1.1.4'

loop_
_geom_angle_atom_site_label_1
_geom_angle_atom_site_label_2
_geom_angle_atom_site_label_3
_geom_angle_site_symmetry_1
_geom_angle_site_symmetry_3
_geom_angle
_geom_angle_publ_flag
C4 O1 C7 . . 117.78(19) no
C10 O2 C12 . . 118.91(14) no
C18 O4 C19 . 2_777 108.6(3) no
H1A N1 H1B . . 120.00 no
C10 N1 H1B . . 120.00 no
C10 N1 H1A . . 120.00 no
C2 C1 C6 . . 117.77(17) no
C6 C1 C8 . . 119.84(15) no
C2 C1 C8 . . 122.37(15) no
C1 C2 C3 . . 121.88(19) no
C2 C3 C4 . . 119.41(19) no
O1 C4 C5 . . 116.23(19) no
C3 C4 C5 . . 119.3(2) no
O1 C4 C3 . . 124.49(19) no
C4 C5 C6 . . 120.73(19) no
C1 C6 C5 . . 120.93(18) no
C9 C8 C13 . . 108.63(14) no
C1 C8 C13 . . 112.38(14) no
C1 C8 C9 . . 111.95(13) no
C8 C9 C10 . . 122.54(15) no
C10 C9 C11 . . 119.42(16) no
C8 C9 C11 . . 118.00(14) no
O2 C10 N1 . . 110.30(15) no
N1 C10 C9 . . 128.22(17) no
O2 C10 C9 . . 121.48(15) no
N2 C11 C9 . . 177.6(2) no
O2 C12 C13 . . 122.91(15) no
C13 C12 C17 . . 125.75(17) no
O2 C12 C17 . . 111.34(16) no
C8 C13 C14 . . 118.19(14) no
C8 C13 C12 . . 122.27(15) no
C12 C13 C14 . . 119.54(15) no
C13 C14 C15 . . 117.57(16) no
O3 C14 C13 . . 121.28(16) no
O3 C14 C15 . . 121.11(17) no
C14 C15 C16 . . 112.24(17) no
C15 C16 C17 . . 111.57(18) no
C12 C17 C16 . . 110.51(18) no
C1 C2 H2 . . 119.00 no
C3 C2 H2 . . 119.00 no
C4 C3 H3 . . 120.00 no
C2 C3 H3 . . 120.00 no
C6 C5 H5 . . 120.00 no
C4 C5 H5 . . 120.00 no
C1 C6 H6 . . 120.00 no
C5 C6 H6 . . 120.00 no
O1 C7 H7A . . 109.00 no
O1 C7 H7B . . 109.00 no
H7A C7 H7B . . 109.00 no
H7A C7 H7C . . 109.00 no
H7B C7 H7C . . 110.00 no
O1 C7 H7C . . 109.00 no
C9 C8 H8 . . 108.00 no
C13 C8 H8 . . 108.00 no
C1 C8 H8 . . 108.00 no
C14 C15 H15B . . 109.00 no
C16 C15 H15A . . 109.00 no
C16 C15 H15B . . 109.00 no
H15A C15 H15B . . 108.00 no
C14 C15 H15A . . 109.00 no
C15 C16 H16B . . 109.00 no
C17 C16 H16A . . 109.00 no
C15 C16 H16A . . 109.00 no
H16A C16 H16B . . 108.00 no
C17 C16 H16B . . 109.00 no
C12 C17 H17A . . 110.00 no
C12 C17 H17B . . 110.00 no
C16 C17 H17B . . 110.00 no
H17A C17 H17B . . 108.00 no
C16 C17 H17A . . 110.00 no
O4 C18 C19 . . 110.9(4) no
O4 C19 C18 2_777 . 110.8(4) no
O4 C18 H18A . . 109.00 no
O4 C18 H18B . . 109.00 no
C19 C18 H18A . . 109.00 no
C19 C18 H18B . . 109.00 no
H18A C18 H18B . . 108.00 no
C18 C19 H19A . . 109.00 no
C18 C19 H19B . . 109.00 no
H19A C19 H19B . . 108.00 no
O4 C19 H19A 2_777 . 109.00 no
O4 C19 H19B 2_777 . 110.00 no

loop_
_geom_bond_atom_site_label_1
_geom_bond_atom_site_label_2
_geom_bond_site_symmetry_2
_geom_bond_distance
_geom_bond_publ_flag
O1 C4 . 1.364(3) no
O1 C7 . 1.417(3) no
O2 C10 . 1.366(2) no
O2 C12 . 1.369(2) no
O3 C14 . 1.216(2) no
O4 C18 . 1.383(5) no
O4 C19 2_777 1.446(6) no
N1 C10 . 1.330(2) no
N2 C11 . 1.143(3) no
N1 H1B . 0.8600 no
N1 H1A . 0.8600 no
C1 C2 . 1.377(3) no
C1 C8 . 1.521(2) no
C1 C6 . 1.386(2) no
C2 C3 . 1.388(3) no
C3 C4 . 1.379(3) no
C4 C5 . 1.379(3) no
C5 C6 . 1.376(3) no
C8 C13 . 1.499(2) no
C8 C9 . 1.511(2) no
C9 C10 . 1.354(2) no
C9 C11 . 1.410(3) no
C12 C13 . 1.338(2) no
C12 C17 . 1.491(3) no
C13 C14 . 1.461(2) no
C14 C15 . 1.501(3) no
C15 C16 . 1.516(3) no
C16 C17 . 1.511(3) no
C2 H2 . 0.9300 no
C3 H3 . 0.9300 no
C5 H5 . 0.9300 no
C6 H6 . 0.9300 no
C7 H7C . 0.9600 no
C7 H7A . 0.9600 no
C7 H7B . 0.9600 no
C8 H8 . 0.9800 no
C15 H15B . 0.9700 no
C15 H15A . 0.9700 no
C16 H16A . 0.9700 no
C16 H16B . 0.9700 no
C17 H17B . 0.9700 no
C17 H17A . 0.9700 no
C18 C19 . 1.417(7) no
C18 H18A . 0.9700 no
C18 H18B . 0.9700 no
C19 H19A . 0.9700 no
C19 H19B . 0.9700 no

loop_
_geom_hbond_atom_site_label_D
_geom_hbond_atom_site_label_H
_geom_hbond_atom_site_label_A
_geom_hbond_site_symmetry_A
_geom_hbond_distance_DH
_geom_hbond_distance_HA
_geom_hbond_distance_DA
_geom_hbond_angle_DHA
_geom_hbond_publ_flag
N1 H1A N2 2_766 0.86 2.27 3.123(3) 171 yes
N1 H1B O3 1_655 0.86 2.10 2.945(2) 167 yes

loop_
_geom_torsion_atom_site_label_1
_geom_torsion_atom_site_label_2
_geom_torsion_atom_site_label_3
_geom_torsion_atom_site_label_4
_geom_torsion_site_symmetry_1
_geom_torsion_site_symmetry_2
_geom_torsion_site_symmetry_4
_geom_torsion
_geom_torsion_publ_flag
C7 O1 C4 C3 . . . -9.3(3) no
C7 O1 C4 C5 . . . 171.1(2) no
C10 O2 C12 C17 . . . 171.59(15) no
C12 O2 C10 N1 . . . -172.95(15) no
C10 O2 C12 C13 . . . -8.8(2) no
C12 O2 C10 C9 . . . 7.4(2) no
C18 O4 C19 C18 2_777 2_777 . -58.0(5) no
C19 O4 C18 C19 2_777 . . -58.0(5) no
C8 C1 C2 C3 . . . 178.46(19) no
C8 C1 C6 C5 . . . -178.09(17) no
C2 C1 C6 C5 . . . 0.2(3) no
C2 C1 C8 C9 . . . -87.6(2) no
C2 C1 C8 C13 . . . 34.9(2) no
C6 C1 C8 C9 . . . 90.63(19) no
C6 C1 C8 C13 . . . -146.80(16) no
C6 C1 C2 C3 . . . 0.2(3) no
C1 C2 C3 C4 . . . 0.0(3) no
C2 C3 C4 C5 . . . -0.5(3) no
C2 C3 C4 O1 . . . 179.8(2) no
O1 C4 C5 C6 . . . -179.37(19) no
C3 C4 C5 C6 . . . 1.0(3) no
C4 C5 C6 C1 . . . -0.8(3) no
C13 C8 C9 C11 . . . 163.92(15) no
C1 C8 C13 C12 . . . -107.09(18) no
C13 C8 C9 C10 . . . -18.7(2) no
C1 C8 C9 C10 . . . 105.99(18) no
C1 C8 C9 C11 . . . -71.4(2) no
C9 C8 C13 C14 . . . -161.46(15) no
C1 C8 C13 C14 . . . 74.12(19) no
C9 C8 C13 C12 . . . 17.3(2) no
C11 C9 C10 N1 . . . 5.4(3) no
C8 C9 C10 O2 . . . 7.6(3) no
C8 C9 C10 N1 . . . -172.00(17) no
C11 C9 C10 O2 . . . -175.05(16) no
C17 C12 C13 C8 . . . 174.55(17) no
C17 C12 C13 C14 . . . -6.7(3) no
O2 C12 C17 C16 . . . 162.26(16) no
C13 C12 C17 C16 . . . -17.3(3) no
O2 C12 C13 C14 . . . 173.82(15) no
O2 C12 C13 C8 . . . -5.0(3) no
C12 C13 C14 O3 . . . -178.26(18) no
C8 C13 C14 O3 . . . 0.6(3) no
C12 C13 C14 C15 . . . -0.5(3) no
C8 C13 C14 C15 . . . 178.31(16) no
O3 C14 C15 C16 . . . -151.3(2) no
C13 C14 C15 C16 . . . 31.0(3) no
C14 C15 C16 C17 . . . -54.6(2) no
C15 C16 C17 C12 . . . 46.9(2) no
O4 C18 C19 O4 . . 2_777 59.3(5) no
